data_1554260
loop_
_publ_author_name
'Ivanov, Konstantin L.'
'Vatsouro, Ivan M.'
'Bezzubov, Stanislav I.'
'Melnikov, Mikhail Ya.'
'Budynina, Ekaterina M.'

_publ_section_title
;
 Domino construction of a bullataketal core via double bond cleavage in
 activated dihydrofurans
;
_journal_issue 10
_journal_name_full 'Organic Chemistry Frontiers'
_journal_page_first 1655
_journal_paper_doi 10.1039/C8QO00132D
_journal_volume 5
_journal_year 2018
_chemical_formula_moiety 'C11 H13 N O2'
_chemical_formula_sum 'C11 H13 N O2'
_chemical_formula_weight 191.22
_chemical_melting_point_gt 423
_chemical_melting_point_lt 424
_chemical_name_systematic
;
9-Methyl-8,10-dioxatricyclo[7.2.1.02,7]dodeca-2,4,6-trien-4-amine
;
_space_group_crystal_system orthorhombic
_space_group_IT_number 61
_space_group_name_Hall '-P 2ac 2ab'
_space_group_name_H-M_alt 'P b c a'
_atom_sites_solution_hydrogens mixed
_audit_creation_method SHELXL-2014/7
_audit_update_record
;
2017-09-26 deposited with the CCDC.
2018-03-14 downloaded from the CCDC.
;
_cell_angle_alpha 90
_cell_angle_beta 90
_cell_angle_gamma 90
_cell_formula_units_Z 8
_cell_length_a 5.5650(10)
_cell_length_b 17.417(6)
_cell_length_c 19.970(5)
_cell_measurement_reflns_used 25
_cell_measurement_temperature 293(2)
_cell_measurement_theta_max 22
_cell_measurement_theta_min 20
_cell_volume 1935.6(9)
_computing_cell_refinement 'Enraf-Nonius CAD4 Software package'
_computing_data_collection 'Enraf-Nonius CAD4 Software package'
_computing_data_reduction 'XCAD4PC (Harms, 1997)'
_computing_molecular_graphics 'SHELXTL (Sheldrick, 2008)'
_computing_publication_material 'SHELXTL (Sheldrick, 2008)'
_computing_structure_refinement 'SHELXL-2014/7 (Sheldrick, 2014)'
_computing_structure_solution 'SHELXTL (Sheldrick, 2008)'
_diffrn_ambient_temperature 293(2)
_diffrn_measured_fraction_theta_full 0.961
_diffrn_measured_fraction_theta_max 0.963
_diffrn_measurement_device_type 'Enraf-Nonius CAD4'
_diffrn_measurement_method \w
_diffrn_radiation_monochromator graphite
_diffrn_radiation_type CuK\a
_diffrn_radiation_wavelength 1.54178
_diffrn_reflns_av_R_equivalents 0.0269
_diffrn_reflns_av_unetI/netI 0.0341
_diffrn_reflns_Laue_measured_fraction_full 0.961
_diffrn_reflns_Laue_measured_fraction_max 0.963
_diffrn_reflns_limit_h_max 6
_diffrn_reflns_limit_h_min -2
_diffrn_reflns_limit_k_max 21
_diffrn_reflns_limit_k_min -1
_diffrn_reflns_limit_l_max 24
_diffrn_reflns_limit_l_min -1
_diffrn_reflns_number 2764
_diffrn_reflns_point_group_measured_fraction_full 0.961
_diffrn_reflns_point_group_measured_fraction_max 0.963
_diffrn_reflns_theta_full 67.679
_diffrn_reflns_theta_max 69.869
_diffrn_reflns_theta_min 4.428
_diffrn_source 'fine-focus sealed tube'
_diffrn_standards_decay_% 0
_diffrn_standards_interval_time 120
_diffrn_standards_number 2
_exptl_absorpt_coefficient_mu 0.735
_exptl_absorpt_correction_T_max 0.930
_exptl_absorpt_correction_T_min 0.810
_exptl_absorpt_correction_type psi-scan
_exptl_absorpt_process_details 'SHELXTL (Bruker, 2008)'
_exptl_crystal_colour COLORLESS
_exptl_crystal_density_diffrn 1.312
_exptl_crystal_description PLATE
_exptl_crystal_F_000 816
_exptl_crystal_recrystallization_method 'Re-crystallisation from solvent: ethyl acetate'
_exptl_crystal_size_max 0.300
_exptl_crystal_size_mid 0.250
_exptl_crystal_size_min 0.100
_refine_diff_density_max 0.169
_refine_diff_density_min -0.175
_refine_diff_density_rms 0.046
_refine_ls_extinction_coef 0.0160(8)
_refine_ls_extinction_expression Fc^*^=kFc[1+0.001xFc^2^\l^3^/sin(2\q)]^-1/4^
_refine_ls_extinction_method 'SHELXL-2014/7 (Sheldrick 2014'
_refine_ls_goodness_of_fit_ref 1.100
_refine_ls_hydrogen_treatment mixed
_refine_ls_matrix_type full
_refine_ls_number_parameters 136
_refine_ls_number_reflns 1761
_refine_ls_number_restraints 0
_refine_ls_restrained_S_all 1.100
_refine_ls_R_factor_all 0.0728
_refine_ls_R_factor_gt 0.0429
_refine_ls_shift/su_max 0.000
_refine_ls_shift/su_mean 0.000
_refine_ls_structure_factor_coef Fsqd
_refine_ls_weighting_details 'w=1/[\s^2^(Fo^2^)+(0.0458P)^2^+0.7802P] where P=(Fo^2^+2Fc^2^)/3'
_refine_ls_weighting_scheme calc
_refine_ls_wR_factor_gt 0.1020
_refine_ls_wR_factor_ref 0.1167
_reflns_Friedel_coverage 0.000
_reflns_number_gt 1234
_reflns_number_total 1761
_reflns_threshold_expression 'I > 2\s(I)'
_cod_data_source_file c8qo00132d2.cif
_cod_data_source_block 4d'
_cod_depositor_comments
;
The following automatic conversions were performed:

data item '_exptl_absorpt_correction_type' value 'PSI-SCAN' was
changed to 'psi-scan' in accordance with the
/home/saulius/struct/COD-crude-data/automatic-downloads/DataCite-retrospective/RSC/depositions/lib/dictionaries/cif_core.dic
dictionary named 'cif_core.dic' version 2.4.2 last updated on
2011-04-26.

Automatic conversion script
Id: cif_fix_values 6909 2019-04-08 15:41:33Z antanas 
;
_cod_database_code 1554260
_shelx_shelxl_version_number 2014/7
_shelx_space_group_comment
;
The symmetry employed for this shelxl refinement is uniquely defined
by the following loop, which should always be used as a source of
symmetry information in preference to the above space-group names.
They are only intended as comments.
;
_shelx_estimated_absorpt_t_min 0.810
_shelx_estimated_absorpt_t_max 0.930

loop_
_space_group_symop_operation_xyz
'x, y, z'
'-x+1/2, -y, z+1/2'
'-x, y+1/2, -z+1/2'
'x+1/2, -y+1/2, -z'
'-x, -y, -z'
'x-1/2, y, -z-1/2'
'x, -y-1/2, z-1/2'
'-x-1/2, y-1/2, z'

loop_
_atom_site_label
_atom_site_type_symbol
_atom_site_fract_x
_atom_site_fract_y
_atom_site_fract_z
_atom_site_U_iso_or_equiv
_atom_site_adp_type
_atom_site_occupancy
_atom_site_site_symmetry_order
_atom_site_calc_flag
_atom_site_refinement_flags_posn
_atom_site_refinement_flags_adp
N1 N 0.5861(4) 0.27826(11) 0.29223(11) 0.0528(5) Uani 1 1 d . .
H1 H 0.438(6) 0.2779(16) 0.2742(15) 0.083(10) Uiso 1 1 d . .
H2 H 0.630(5) 0.2358(16) 0.3156(13) 0.069(8) Uiso 1 1 d . .
O1 O 0.6406(3) 0.64107(8) 0.36060(8) 0.0543(5) Uani 1 1 d . .
O2 O 0.7562(3) 0.54716(7) 0.43615(7) 0.0458(4) Uani 1 1 d . .
C1 C 0.6573(5) 0.66853(12) 0.47838(13) 0.0596(7) Uani 1 1 d . .
H1A H 0.6263 0.6473 0.5219 0.089 Uiso 1 1 calc R U
H1B H 0.8242 0.6819 0.4749 0.089 Uiso 1 1 calc R U
H1C H 0.5609 0.7137 0.4721 0.089 Uiso 1 1 calc R U
C2 C 0.5956(4) 0.61036(11) 0.42561(11) 0.0428(5) Uani 1 1 d . .
C3 C 0.4658(5) 0.60983(12) 0.31441(11) 0.0525(6) Uani 1 1 d . .
H3A H 0.5437 0.5902 0.2745 0.063 Uiso 1 1 calc R U
H3B H 0.3497 0.6486 0.3014 0.063 Uiso 1 1 calc R U
C4 C 0.3456(4) 0.54575(11) 0.35302(10) 0.0417(5) Uani 1 1 d . .
H4A H 0.1851 0.5332 0.3360 0.050 Uiso 1 1 calc R U
C5 C 0.3403(4) 0.58201(12) 0.42197(11) 0.0458(5) Uani 1 1 d . .
H5A H 0.2254 0.6238 0.4245 0.055 Uiso 1 1 calc R U
H5B H 0.3056 0.5446 0.4567 0.055 Uiso 1 1 calc R U
C6 C 0.5088(4) 0.47679(11) 0.35711(10) 0.0374(5) Uani 1 1 d . .
C7 C 0.4680(4) 0.40844(11) 0.32276(10) 0.0424(5) Uani 1 1 d . .
H7A H 0.3344 0.4043 0.2950 0.051 Uiso 1 1 calc R U
C8 C 0.6227(4) 0.34626(11) 0.32908(10) 0.0418(5) Uani 1 1 d . .
C9 C 0.8232(4) 0.35390(11) 0.36985(11) 0.0457(5) Uani 1 1 d . .
H9A H 0.9310 0.3133 0.3736 0.055 Uiso 1 1 calc R U
C10 C 0.8649(4) 0.42096(12) 0.40505(11) 0.0446(5) Uani 1 1 d . .
H10A H 0.9985 0.4251 0.4328 0.054 Uiso 1 1 calc R U
C11 C 0.7072(4) 0.48179(11) 0.39882(10) 0.0380(5) Uani 1 1 d . .

loop_
_atom_site_aniso_label
_atom_site_aniso_U_11
_atom_site_aniso_U_22
_atom_site_aniso_U_33
_atom_site_aniso_U_23
_atom_site_aniso_U_13
_atom_site_aniso_U_12
N1 0.0672(15) 0.0335(10) 0.0577(12) -0.0054(9) -0.0043(11) 0.0012(10)
O1 0.0647(11) 0.0415(8) 0.0568(9) 0.0080(7) 0.0016(8) -0.0123(8)
O2 0.0447(8) 0.0336(7) 0.0589(9) -0.0064(7) -0.0076(7) 0.0033(6)
C1 0.0681(16) 0.0402(12) 0.0705(16) -0.0122(12) -0.0071(13) 0.0051(12)
C2 0.0486(12) 0.0321(10) 0.0478(12) 0.0010(9) 0.0017(10) 0.0022(9)
C3 0.0673(16) 0.0413(12) 0.0489(12) 0.0072(10) -0.0032(12) 0.0003(12)
C4 0.0423(11) 0.0352(10) 0.0477(11) 0.0034(9) -0.0027(10) 0.0014(9)
C5 0.0451(12) 0.0377(11) 0.0545(13) 0.0008(10) 0.0045(10) 0.0049(10)
C6 0.0390(10) 0.0321(9) 0.0411(10) 0.0030(8) -0.0006(9) -0.0018(8)
C7 0.0458(12) 0.0374(10) 0.0439(11) 0.0015(9) -0.0016(10) -0.0016(9)
C8 0.0499(13) 0.0316(10) 0.0440(11) 0.0014(8) 0.0023(10) -0.0012(9)
C9 0.0486(13) 0.0344(10) 0.0541(12) 0.0018(10) -0.0017(10) 0.0057(9)
C10 0.0414(11) 0.0378(10) 0.0546(12) 0.0010(10) -0.0049(10) 0.0030(9)
C11 0.0389(11) 0.0308(9) 0.0443(10) -0.0007(8) -0.0010(9) -0.0016(9)

loop_
_atom_type_symbol
_atom_type_description
_atom_type_scat_dispersion_real
_atom_type_scat_dispersion_imag
_atom_type_scat_source
C C 0.0181 0.0091 'International Tables Vol C Tables 4.2.6.8 and 6.1.1.4'
H H 0.0000 0.0000 'International Tables Vol C Tables 4.2.6.8 and 6.1.1.4'
N N 0.0311 0.0180 'International Tables Vol C Tables 4.2.6.8 and 6.1.1.4'
O O 0.0492 0.0322 'International Tables Vol C Tables 4.2.6.8 and 6.1.1.4'

loop_
_geom_angle_atom_site_label_1
_geom_angle_atom_site_label_2
_geom_angle_atom_site_label_3
_geom_angle
C8 N1 H1 110.4(18)
C8 N1 H2 112.2(16)
H1 N1 H2 116(3)
C2 O1 C3 108.73(16)
C11 O2 C2 115.38(16)
C2 C1 H1A 109.5
C2 C1 H1B 109.5
H1A C1 H1B 109.5
C2 C1 H1C 109.5
H1A C1 H1C 109.5
H1B C1 H1C 109.5
O1 C2 O2 108.19(16)
O1 C2 C1 110.22(17)
O2 C2 C1 105.82(18)
O1 C2 C5 104.17(17)
O2 C2 C5 110.09(16)
C1 C2 C5 118.09(19)
O1 C3 C4 104.47(17)
O1 C3 H3A 110.9
C4 C3 H3A 110.9
O1 C3 H3B 110.9
C4 C3 H3B 110.9
H3A C3 H3B 108.9
C6 C4 C3 110.43(18)
C6 C4 C5 107.13(17)
C3 C4 C5 99.46(17)
C6 C4 H4A 113.0
C3 C4 H4A 113.0
C5 C4 H4A 113.0
C2 C5 C4 99.33(17)
C2 C5 H5A 111.9
C4 C5 H5A 111.9
C2 C5 H5B 111.9
C4 C5 H5B 111.9
H5A C5 H5B 109.6
C11 C6 C7 118.65(19)
C11 C6 C4 117.54(17)
C7 C6 C4 123.79(19)
C8 C7 C6 121.4(2)
C8 C7 H7A 119.3
C6 C7 H7A 119.3
C9 C8 C7 118.47(18)
C9 C8 N1 120.2(2)
C7 C8 N1 121.2(2)
C10 C9 C8 120.95(19)
C10 C9 H9A 119.5
C8 C9 H9A 119.5
C11 C10 C9 119.7(2)
C11 C10 H10A 120.2
C9 C10 H10A 120.2
C10 C11 C6 120.81(18)
C10 C11 O2 117.12(18)
C6 C11 O2 122.07(17)

loop_
_geom_bond_atom_site_label_1
_geom_bond_atom_site_label_2
_geom_bond_distance
N1 C8 1.409(3)
N1 H1 0.90(3)
N1 H2 0.91(3)
O1 C2 1.426(2)
O1 C3 1.447(3)
O2 C11 1.388(2)
O2 C2 1.433(2)
C1 C2 1.502(3)
C1 H1A 0.9600
C1 H1B 0.9600
C1 H1C 0.9600
C2 C5 1.506(3)
C3 C4 1.513(3)
C3 H3A 0.9700
C3 H3B 0.9700
C4 C6 1.508(3)
C4 C5 1.515(3)
C4 H4A 0.9800
C5 H5A 0.9700
C5 H5B 0.9700
C6 C11 1.386(3)
C6 C7 1.393(3)
C7 C8 1.389(3)
C7 H7A 0.9300
C8 C9 1.388(3)
C9 C10 1.383(3)
C9 H9A 0.9300
C10 C11 1.381(3)
C10 H10A 0.9300

loop_
_geom_hbond_atom_site_label_D
_geom_hbond_atom_site_label_H
_geom_hbond_atom_site_label_A
_geom_hbond_distance_DH
_geom_hbond_distance_HA
_geom_hbond_distance_DA
_geom_hbond_angle_DHA
_geom_hbond_site_symmetry_A
N1 H1 N1 0.90(3) 2.37(3) 3.254(2) 170(3) 6_556
N1 H2 O1 0.91(3) 2.27(3) 3.144(3) 161(2) 8_755
